data_4115695
loop_
_publ_author_name
'Jeremy M. Smith'
'Rene J. Lachicotte'
'Karl A. Pittard'
'Thomas R. Cundari'
'Gudrun Lukat-Rodgers'
'Kenton R. Rodgers'
'Patrick L. Holland'

_publ_section_title
;
 Stepwise Reduction of Dinitrogen Bond Order by a Low-Coordinate Iron
 Complex
;
_journal_name_full 'Journal of the American Chemical Society'
_journal_page_first 9222
_journal_page_last 9223
_journal_paper_doi 10.1021/ja016094+
_journal_volume 123
_journal_year 2001
_chemical_formula_sum 'C71.5 H107.5 Fe2 N6'
_chemical_formula_weight 1162.83
_chemical_name_systematic
; 
 ? 
;
_space_group_IT_number 2
_symmetry_cell_setting triclinic
_symmetry_space_group_name_Hall '-P 1'
_symmetry_space_group_name_H-M 'P -1'
_atom_sites_solution_hydrogens geom
_atom_sites_solution_primary direct
_atom_sites_solution_secondary difmap
_audit_creation_method SHELXL-97
_cell_angle_alpha 75.0750(10)
_cell_angle_beta 73.7170(10)
_cell_angle_gamma 68.5260(10)
_cell_formula_units_Z 2
_cell_length_a 13.0850(10)
_cell_length_b 13.9206(11)
_cell_length_c 22.1213(18)
_cell_measurement_temperature 293(2)
_cell_volume 3544.8(5)
_computing_cell_refinement 'Bruker SMART'
_computing_data_collection 'Bruker SMART'
_computing_data_reduction 'Bruker SHELXTL'
_computing_molecular_graphics 'Bruker SHELXTL'
_computing_publication_material 'Bruker SHELXTL'
_computing_structure_refinement 'SHELXL-97 (Sheldrick, 1997)'
_computing_structure_solution 'SIR-92(Altomare, 1992)'
_diffrn_ambient_temperature 293(2)
_diffrn_measured_fraction_theta_full 0.966
_diffrn_measured_fraction_theta_max 0.966
_diffrn_measurement_device_type 'CCD area detector'
_diffrn_measurement_method 'phi and omega scans'
_diffrn_radiation_monochromator graphite
_diffrn_radiation_source 'fine-focus sealed tube'
_diffrn_radiation_type MoK\a
_diffrn_radiation_wavelength 0.71073
_diffrn_reflns_av_R_equivalents 0.0309
_diffrn_reflns_av_sigmaI/netI 0.0686
_diffrn_reflns_limit_h_max 14
_diffrn_reflns_limit_h_min -14
_diffrn_reflns_limit_k_max 15
_diffrn_reflns_limit_k_min -15
_diffrn_reflns_limit_l_max 16
_diffrn_reflns_limit_l_min -24
_diffrn_reflns_number 15227
_diffrn_reflns_theta_full 23.25
_diffrn_reflns_theta_max 23.25
_diffrn_reflns_theta_min 1.60
_exptl_absorpt_coefficient_mu 0.451
_exptl_absorpt_correction_T_max 0.928
_exptl_absorpt_correction_T_min 0.725
_exptl_absorpt_correction_type empirical
_exptl_absorpt_process_details SADABS
_exptl_crystal_colour 'Dark red/br'
_exptl_crystal_density_diffrn 1.089
_exptl_crystal_density_meas ?
_exptl_crystal_description Block
_exptl_crystal_F_000 1261
_exptl_crystal_size_max 0.12
_exptl_crystal_size_mid 0.16
_exptl_crystal_size_min 0.24
_refine_diff_density_max 0.901
_refine_diff_density_min -0.350
_refine_diff_density_rms 0.071
_refine_ls_extinction_method none
_refine_ls_goodness_of_fit_ref 1.142
_refine_ls_hydrogen_treatment mixed
_refine_ls_matrix_type full
_refine_ls_number_parameters 741
_refine_ls_number_reflns 9840
_refine_ls_number_restraints 0
_refine_ls_restrained_S_all 1.142
_refine_ls_R_factor_all 0.1157
_refine_ls_R_factor_gt 0.0811
_refine_ls_shift/su_max 0.101
_refine_ls_shift/su_mean 0.004
_refine_ls_structure_factor_coef Fsqd
_refine_ls_weighting_details 'calc w=1/[\s^2^(Fo^2^)+(0.1003P)^2^+1.0339P] where P=(Fo^2^+2Fc^2^)/3'
_refine_ls_weighting_scheme calc
_refine_ls_wR_factor_gt 0.1799
_refine_ls_wR_factor_ref 0.1953
_reflns_number_gt 7195
_reflns_number_total 9840
_reflns_threshold_expression >2sigma(I)
_cod_data_source_file ja0160942B_s2_1.cif
_cod_data_source_block LFeNNFeL
_cod_depositor_comments
;
The following automatic conversions were performed:

'_exptl_crystal_density_meas' value 'NA' was changed to '?' - the
value is perceived as not measured.

Automatic conversion script
Id: cif_fix_values 3008 2015-01-20 13:52:24Z robertas 
;
_cod_original_formula_sum 'C71.50 H107.50 Fe2 N6'
_cod_database_code 4115695

loop_
_symmetry_equiv_pos_as_xyz
'x, y, z'
'-x, -y, -z'

loop_
_atom_site_label
_atom_site_type_symbol
_atom_site_fract_x
_atom_site_fract_y
_atom_site_fract_z
_atom_site_U_iso_or_equiv
_atom_site_adp_type
_atom_site_occupancy
_atom_site_symmetry_multiplicity
_atom_site_calc_flag
_atom_site_refinement_flags
Fe1 Fe 0.32588(6) 0.41645(5) 0.80227(4) 0.0296(2) Uani 1 1 d .
N1 N 0.2608(3) 0.5455(3) 0.7654(2) 0.0305(10) Uani 1 1 d .
N11 N 0.3176(3) 0.2786(3) 0.80082(19) 0.0276(10) Uani 1 1 d .
N21 N 0.4277(3) 0.3643(3) 0.86245(19) 0.0273(10) Uani 1 1 d .
C11 C 0.3633(4) 0.0797(4) 0.8341(3) 0.0401(14) Uani 1 1 d .
C21 C 0.3695(4) 0.1890(4) 0.8341(2) 0.0318(12) Uani 1 1 d .
C31 C 0.4379(4) 0.1861(4) 0.8738(3) 0.0390(14) Uani 1 1 d .
H31A H 0.4705 0.1189 0.8947 0.047 Uiso 1 1 calc R
C41 C 0.4672(4) 0.2637(4) 0.8886(2) 0.0311(12) Uani 1 1 d .
C51 C 0.5411(4) 0.2228(4) 0.9397(3) 0.0401(14) Uani 1 1 d .
C61 C 0.4834(5) 0.0055(5) 0.8149(4) 0.073(2) Uani 1 1 d .
H61A H 0.5174 0.0329 0.7727 0.109 Uiso 1 1 calc R
H61B H 0.4805 -0.0626 0.8154 0.109 Uiso 1 1 calc R
H61C H 0.5272 0.0000 0.8447 0.109 Uiso 1 1 calc R
C71 C 0.2959(5) 0.0738(4) 0.7886(3) 0.0542(17) Uani 1 1 d .
H71A H 0.2184 0.1134 0.8010 0.081 Uiso 1 1 calc R
H71B H 0.3025 0.0020 0.7910 0.081 Uiso 1 1 calc R
H71C H 0.3251 0.1022 0.7456 0.081 Uiso 1 1 calc R
C81 C 0.3097(6) 0.0356(5) 0.9020(3) 0.067(2) Uani 1 1 d .
H81A H 0.2334 0.0793 0.9132 0.101 Uiso 1 1 calc R
H81B H 0.3512 0.0344 0.9319 0.101 Uiso 1 1 calc R
H81C H 0.3111 -0.0343 0.9033 0.101 Uiso 1 1 calc R
C91 C 0.5850(6) 0.3000(5) 0.9537(4) 0.072(2) Uani 1 1 d .
H91A H 0.6299 0.3265 0.9153 0.108 Uiso 1 1 calc R
H91B H 0.6299 0.2653 0.9855 0.108 Uiso 1 1 calc R
H91C H 0.5229 0.3571 0.9693 0.108 Uiso 1 1 calc R
C101 C 0.6419(5) 0.1279(5) 0.9222(3) 0.0639(19) Uani 1 1 d .
H10A H 0.6860 0.1473 0.8813 0.096 Uiso 1 1 calc R
H10B H 0.6161 0.0727 0.9205 0.096 Uiso 1 1 calc R
H10C H 0.6871 0.1042 0.9540 0.096 Uiso 1 1 calc R
C111 C 0.4682(6) 0.1863(6) 1.0041(3) 0.072(2) Uani 1 1 d .
H11A H 0.4429 0.1327 0.9991 0.108 Uiso 1 1 calc R
H11B H 0.4045 0.2447 1.0164 0.108 Uiso 1 1 calc R
H11C H 0.5121 0.1588 1.0366 0.108 Uiso 1 1 calc R
C12 C 0.2385(4) 0.2950(4) 0.7623(2) 0.0298(12) Uani 1 1 d .
C22 C 0.1235(4) 0.3149(4) 0.7917(3) 0.0437(15) Uani 1 1 d .
C32 C 0.0495(5) 0.3354(5) 0.7529(4) 0.068(2) Uani 1 1 d .
H32A H -0.0264 0.3479 0.7713 0.082 Uiso 1 1 calc R
C42 C 0.0836(6) 0.3381(6) 0.6883(4) 0.074(2) Uani 1 1 d .
H42A H 0.0313 0.3506 0.6638 0.089 Uiso 1 1 calc R
C52 C 0.1951(6) 0.3223(5) 0.6594(3) 0.0618(18) Uani 1 1 d .
H52A H 0.2176 0.3259 0.6153 0.074 Uiso 1 1 calc R
C62 C 0.2746(4) 0.3008(4) 0.6964(3) 0.0367(13) Uani 1 1 d .
C72 C 0.0834(5) 0.3148(6) 0.8628(3) 0.0615(19) Uani 1 1 d .
H72A H 0.1478 0.2736 0.8829 0.074 Uiso 1 1 calc R
C82 C -0.0101(6) 0.2658(6) 0.8948(4) 0.095(3) Uani 1 1 d .
H82A H -0.0149 0.2491 0.9402 0.142 Uiso 1 1 calc R
H82B H 0.0063 0.2029 0.8785 0.142 Uiso 1 1 calc R
H82C H -0.0803 0.3145 0.8856 0.142 Uiso 1 1 calc R
C92 C 0.0456(9) 0.4245(7) 0.8768(5) 0.131(4) Uani 1 1 d .
H92A H 0.0324 0.4217 0.9221 0.196 Uiso 1 1 calc R
H92B H -0.0225 0.4650 0.8619 0.196 Uiso 1 1 calc R
H92C H 0.1027 0.4567 0.8554 0.196 Uiso 1 1 calc R
C102 C 0.3967(5) 0.2852(5) 0.6644(3) 0.0525(16) Uani 1 1 d .
H10D H 0.4414 0.2587 0.6976 0.063 Uiso 1 1 calc R
C112 C 0.4422(6) 0.2070(5) 0.6176(3) 0.075(2) Uani 1 1 d .
H11D H 0.4319 0.1411 0.6398 0.112 Uiso 1 1 calc R
H11E H 0.5206 0.1971 0.6006 0.112 Uiso 1 1 calc R
H11F H 0.4022 0.2340 0.5833 0.112 Uiso 1 1 calc R
C122 C 0.4108(6) 0.3926(5) 0.6276(3) 0.078(2) Uani 1 1 d .
H12A H 0.3782 0.4430 0.6558 0.116 Uiso 1 1 calc R
H12B H 0.3737 0.4162 0.5922 0.116 Uiso 1 1 calc R
H12C H 0.4891 0.3847 0.6120 0.116 Uiso 1 1 calc R
C13 C 0.4503(4) 0.4535(4) 0.8700(2) 0.0297(12) Uani 1 1 d .
C23 C 0.3752(4) 0.5169(4) 0.9131(2) 0.0346(13) Uani 1 1 d .
C33 C 0.3928(5) 0.6083(4) 0.9140(3) 0.0436(14) Uani 1 1 d .
H33A H 0.3428 0.6513 0.9427 0.052 Uiso 1 1 calc R
C43 C 0.4807(5) 0.6381(4) 0.8744(3) 0.0449(15) Uani 1 1 d .
H43A H 0.4901 0.7005 0.8756 0.054 Uiso 1 1 calc R
C53 C 0.5561(5) 0.5729(4) 0.8320(3) 0.0435(15) Uani 1 1 d .
H53A H 0.6175 0.5918 0.8058 0.052 Uiso 1 1 calc R
C63 C 0.5429(4) 0.4812(4) 0.8273(2) 0.0322(12) Uani 1 1 d .
C73 C 0.2768(5) 0.4878(4) 0.9601(3) 0.0453(15) Uani 1 1 d .
H73A H 0.2826 0.4169 0.9572 0.054 Uiso 1 1 calc R
C83 C 0.1643(5) 0.5652(7) 0.9426(3) 0.079(2) Uani 1 1 d .
H83A H 0.1663 0.5682 0.8985 0.119 Uiso 1 1 calc R
H83B H 0.1540 0.6337 0.9496 0.119 Uiso 1 1 calc R
H83C H 0.1033 0.5413 0.9690 0.119 Uiso 1 1 calc R
C93 C 0.2739(5) 0.4907(5) 1.0280(3) 0.0566(17) Uani 1 1 d .
H93A H 0.3429 0.4438 1.0398 0.085 Uiso 1 1 calc R
H93B H 0.2122 0.4694 1.0558 0.085 Uiso 1 1 calc R
H93C H 0.2648 0.5607 1.0318 0.085 Uiso 1 1 calc R
C103 C 0.6227(4) 0.4147(4) 0.7785(3) 0.0405(14) Uani 1 1 d .
H10E H 0.6225 0.3425 0.7957 0.049 Uiso 1 1 calc R
C113 C 0.5830(6) 0.4463(7) 0.7166(3) 0.095(3) Uani 1 1 d .
H11G H 0.5067 0.4471 0.7250 0.143 Uiso 1 1 calc R
H11H H 0.6296 0.3970 0.6888 0.143 Uiso 1 1 calc R
H11I H 0.5875 0.5150 0.6965 0.143 Uiso 1 1 calc R
C123 C 0.7425(5) 0.4140(6) 0.7672(4) 0.091(3) Uani 1 1 d .
H12D H 0.7665 0.3921 0.8072 0.136 Uiso 1 1 calc R
H12E H 0.7466 0.4832 0.7486 0.136 Uiso 1 1 calc R
H12F H 0.7903 0.3662 0.7387 0.136 Uiso 1 1 calc R
Fe2 Fe 0.15253(6) 0.76176(5) 0.70395(4) 0.0339(2) Uani 1 1 d .
N2 N 0.2173(3) 0.6322(3) 0.7415(2) 0.0338(10) Uani 1 1 d .
N12 N 0.0084(3) 0.8695(3) 0.7276(2) 0.0337(10) Uani 1 1 d .
N22 N 0.2062(3) 0.8453(3) 0.6237(2) 0.0303(10) Uani 1 1 d .
C14 C -0.1413(5) 1.0493(4) 0.7084(3) 0.0497(16) Uani 1 1 d .
C24 C -0.0249(4) 0.9641(4) 0.6926(3) 0.0381(14) Uani 1 1 d .
C34 C 0.0442(4) 0.9945(4) 0.6348(3) 0.0438(15) Uani 1 1 d .
H34A H 0.0123 1.0625 0.6147 0.053 Uiso 1 1 calc R
C44 C 0.1508(4) 0.9441(4) 0.6009(3) 0.0346(13) Uani 1 1 d .
C54 C 0.1966(4) 1.0140(4) 0.5399(3) 0.0403(14) Uani 1 1 d .
C64 C -0.2189(5) 1.0255(5) 0.7721(3) 0.0625(19) Uani 1 1 d .
H64A H -0.2337 0.9621 0.7740 0.094 Uiso 1 1 calc R
H64B H -0.2882 1.0823 0.7758 0.094 Uiso 1 1 calc R
H64C H -0.1835 1.0173 0.8066 0.094 Uiso 1 1 calc R
C74 C -0.2057(5) 1.0642(6) 0.6564(3) 0.081(2) Uani 1 1 d .
H74A H -0.2146 0.9988 0.6563 0.121 Uiso 1 1 calc R
H74B H -0.1645 1.0876 0.6154 0.121 Uiso 1 1 calc R
H74C H -0.2783 1.1156 0.6652 0.121 Uiso 1 1 calc R
C84 C -0.1231(6) 1.1523(5) 0.7067(5) 0.100(3) Uani 1 1 d .
H84A H -0.1942 1.2036 0.7191 0.150 Uiso 1 1 calc R
H84B H -0.0879 1.1769 0.6642 0.150 Uiso 1 1 calc R
H84C H -0.0759 1.1413 0.7358 0.150 Uiso 1 1 calc R
C94 C 0.1081(5) 1.0702(5) 0.4981(3) 0.0581(18) Uani 1 1 d .
H94A H 0.1392 1.1104 0.4599 0.087 Uiso 1 1 calc R
H94B H 0.0434 1.1161 0.5215 0.087 Uiso 1 1 calc R
H94C H 0.0867 1.0192 0.4868 0.087 Uiso 1 1 calc R
C104 C 0.2230(6) 1.0958(5) 0.5622(3) 0.0647(19) Uani 1 1 d .
H10F H 0.2802 1.0613 0.5870 0.097 Uiso 1 1 calc R
H10G H 0.1564 1.1355 0.5880 0.097 Uiso 1 1 calc R
H10H H 0.2491 1.1420 0.5257 0.097 Uiso 1 1 calc R
C114 C 0.3024(5) 0.9576(5) 0.4950(3) 0.0550(17) Uani 1 1 d .
H11J H 0.3637 0.9272 0.5169 0.083 Uiso 1 1 calc R
H11K H 0.3207 1.0070 0.4580 0.083 Uiso 1 1 calc R
H11L H 0.2889 0.9034 0.4820 0.083 Uiso 1 1 calc R
C15 C -0.0495(4) 0.8300(4) 0.7888(3) 0.0369(13) Uani 1 1 d .
C25 C -0.0311(4) 0.8451(4) 0.8451(3) 0.0441(15) Uani 1 1 d .
C35 C -0.0830(5) 0.8013(5) 0.9031(3) 0.0584(17) Uani 1 1 d .
H35A H -0.0728 0.8117 0.9405 0.070 Uiso 1 1 calc R
C45 C -0.1502(5) 0.7420(6) 0.9069(3) 0.066(2) Uani 1 1 d .
H45A H -0.1850 0.7134 0.9466 0.080 Uiso 1 1 calc R
C55 C -0.1650(5) 0.7258(5) 0.8527(3) 0.0595(18) Uani 1 1 d .
H55A H -0.2100 0.6854 0.8561 0.071 Uiso 1 1 calc R
C65 C -0.1156(4) 0.7674(4) 0.7919(3) 0.0408(14) Uani 1 1 d .
C75 C 0.0443(5) 0.9087(5) 0.8414(3) 0.0557(17) Uani 1 1 d .
H75A H 0.0492 0.9534 0.7992 0.067 Uiso 1 1 calc R
C85 C 0.1613(6) 0.8369(7) 0.8466(6) 0.118(4) Uani 1 1 d .
H85A H 0.1909 0.7962 0.8128 0.178 Uiso 1 1 calc R
H85B H 0.1589 0.7907 0.8872 0.178 Uiso 1 1 calc R
H85C H 0.2085 0.8779 0.8430 0.178 Uiso 1 1 calc R
C95 C 0.0005(7) 0.9792(7) 0.8907(5) 0.118(4) Uani 1 1 d .
H95A H -0.0716 1.0280 0.8851 0.177 Uiso 1 1 calc R
H95B H 0.0517 1.0168 0.8857 0.177 Uiso 1 1 calc R
H95C H -0.0065 0.9376 0.9327 0.177 Uiso 1 1 calc R
C105 C -0.1320(5) 0.7440(5) 0.7327(3) 0.0566(17) Uani 1 1 d .
H10I H -0.0952 0.7833 0.6950 0.068 Uiso 1 1 calc R
C115 C -0.2553(5) 0.7757(6) 0.7303(4) 0.083(2) Uani 1 1 d .
H11M H -0.2908 0.8484 0.7337 0.124 Uiso 1 1 calc R
H11N H -0.2915 0.7341 0.7652 0.124 Uiso 1 1 calc R
H11O H -0.2614 0.7645 0.6906 0.124 Uiso 1 1 calc R
C125 C -0.0774(6) 0.6269(6) 0.7298(4) 0.084(2) Uani 1 1 d .
H12G H 0.0000 0.6059 0.7325 0.126 Uiso 1 1 calc R
H12H H -0.0821 0.6141 0.6902 0.126 Uiso 1 1 calc R
H12I H -0.1159 0.5875 0.7649 0.126 Uiso 1 1 calc R
C16 C 0.3122(4) 0.7777(4) 0.5950(2) 0.0302(12) Uani 1 1 d .
C26 C 0.4107(4) 0.7697(4) 0.6119(3) 0.0354(13) Uani 1 1 d .
C36 C 0.5090(4) 0.6950(4) 0.5896(3) 0.0428(14) Uani 1 1 d .
H36A H 0.5753 0.6888 0.6002 0.051 Uiso 1 1 calc R
C46 C 0.5103(5) 0.6293(4) 0.5517(3) 0.0473(16) Uani 1 1 d .
H46A H 0.5773 0.5794 0.5373 0.057 Uiso 1 1 calc R
C56 C 0.4138(4) 0.6373(4) 0.5354(3) 0.0432(14) Uani 1 1 d .
H56A H 0.4157 0.5924 0.5101 0.052 Uiso 1 1 calc R
C66 C 0.3131(4) 0.7117(4) 0.5562(3) 0.0346(13) Uani 1 1 d .
C76 C 0.4122(5) 0.8383(4) 0.6551(3) 0.0455(15) Uani 1 1 d .
H76A H 0.3377 0.8906 0.6625 0.055 Uiso 1 1 calc R
C86 C 0.4343(6) 0.7729(5) 0.7199(3) 0.0615(18) Uani 1 1 d .
H86A H 0.3807 0.7358 0.7380 0.092 Uiso 1 1 calc R
H86B H 0.4275 0.8181 0.7480 0.092 Uiso 1 1 calc R
H86C H 0.5087 0.7235 0.7142 0.092 Uiso 1 1 calc R
C96 C 0.4975(5) 0.8969(5) 0.6246(3) 0.0646(19) Uani 1 1 d .
H96A H 0.4809 0.9395 0.5847 0.097 Uiso 1 1 calc R
H96B H 0.5716 0.8474 0.6172 0.097 Uiso 1 1 calc R
H96C H 0.4938 0.9408 0.6528 0.097 Uiso 1 1 calc R
C106 C 0.2061(5) 0.7213(5) 0.5371(3) 0.0479(15) Uani 1 1 d .
H10J H 0.1604 0.7954 0.5338 0.058 Uiso 1 1 calc R
C116 C 0.2262(5) 0.6914(5) 0.4730(3) 0.0627(18) Uani 1 1 d .
H11P H 0.2714 0.7292 0.4415 0.094 Uiso 1 1 calc R
H11Q H 0.1555 0.7084 0.4612 0.094 Uiso 1 1 calc R
H11R H 0.2643 0.6174 0.4755 0.094 Uiso 1 1 calc R
C126 C 0.1382(6) 0.6608(7) 0.5875(4) 0.085(3) Uani 1 1 d .
H12J H 0.0702 0.6709 0.5747 0.128 Uiso 1 1 calc R
H12K H 0.1201 0.6852 0.6272 0.128 Uiso 1 1 calc R
H12L H 0.1808 0.5877 0.5928 0.128 Uiso 1 1 calc R
C1S C 1.0000 0.5000 0.5000 0.170(7) Uiso 1 2 d S
C2S C 0.899(3) 0.544(2) 0.5437(15) 0.174(11) Uiso 0.50 1 d P
C3S C 0.8361(15) 0.6021(14) 0.5632(9) 0.093(5) Uiso 0.50 1 d P
H3SA H 0.7943 0.5727 0.6019 0.139 Uiso 0.50 1 calc PR
H3SB H 0.7875 0.6404 0.5337 0.139 Uiso 0.50 1 calc PR
H3SC H 0.8664 0.6485 0.5727 0.139 Uiso 0.50 1 calc PR

loop_
_atom_site_aniso_label
_atom_site_aniso_U_11
_atom_site_aniso_U_22
_atom_site_aniso_U_33
_atom_site_aniso_U_23
_atom_site_aniso_U_13
_atom_site_aniso_U_12
Fe1 0.0306(4) 0.0257(4) 0.0318(5) 0.0003(3) -0.0122(3) -0.0075(3)
N1 0.033(2) 0.031(3) 0.027(3) -0.002(2) -0.005(2) -0.012(2)
N11 0.024(2) 0.029(2) 0.032(2) -0.0016(19) -0.0073(19) -0.0110(18)
N21 0.024(2) 0.028(2) 0.032(3) -0.0044(19) -0.0091(19) -0.0087(18)
C11 0.043(3) 0.027(3) 0.051(4) -0.003(3) -0.014(3) -0.012(3)
C21 0.025(3) 0.032(3) 0.035(3) 0.005(2) -0.007(2) -0.011(2)
C31 0.041(3) 0.027(3) 0.043(4) 0.005(3) -0.021(3) -0.002(2)
C41 0.029(3) 0.032(3) 0.029(3) 0.001(2) -0.010(2) -0.008(2)
C51 0.044(3) 0.040(3) 0.034(3) -0.002(3) -0.018(3) -0.007(3)
C61 0.049(4) 0.045(4) 0.128(7) -0.029(4) -0.017(4) -0.011(3)
C71 0.063(4) 0.035(3) 0.073(5) -0.004(3) -0.027(4) -0.018(3)
C81 0.077(5) 0.050(4) 0.075(5) 0.019(4) -0.023(4) -0.035(4)
C91 0.083(5) 0.064(5) 0.078(5) -0.016(4) -0.053(4) -0.002(4)
C101 0.049(4) 0.069(5) 0.068(5) -0.024(4) -0.029(4) 0.009(3)
C111 0.069(5) 0.096(6) 0.037(4) -0.003(4) -0.015(4) -0.012(4)
C12 0.034(3) 0.022(3) 0.035(3) -0.002(2) -0.010(2) -0.010(2)
C22 0.024(3) 0.047(4) 0.062(4) -0.016(3) -0.011(3) -0.007(3)
C32 0.031(3) 0.077(5) 0.099(6) -0.025(4) -0.024(4) -0.006(3)
C42 0.065(5) 0.088(6) 0.090(6) -0.021(5) -0.049(5) -0.019(4)
C52 0.081(5) 0.073(5) 0.047(4) -0.012(4) -0.027(4) -0.031(4)
C62 0.045(3) 0.037(3) 0.033(3) -0.006(3) -0.011(3) -0.016(3)
C72 0.029(3) 0.091(5) 0.056(4) -0.022(4) 0.007(3) -0.015(3)
C82 0.073(5) 0.087(6) 0.108(7) -0.018(5) 0.019(5) -0.034(5)
C92 0.159(9) 0.145(9) 0.110(8) -0.087(7) 0.081(7) -0.108(8)
C102 0.051(4) 0.074(5) 0.033(4) -0.014(3) 0.003(3) -0.026(3)
C112 0.084(5) 0.067(5) 0.065(5) -0.022(4) 0.014(4) -0.030(4)
C122 0.100(6) 0.083(5) 0.063(5) -0.030(4) 0.018(4) -0.058(5)
C13 0.034(3) 0.027(3) 0.031(3) -0.001(2) -0.016(2) -0.008(2)
C23 0.035(3) 0.038(3) 0.031(3) -0.007(3) -0.007(3) -0.011(3)
C33 0.043(3) 0.053(4) 0.037(3) -0.012(3) -0.007(3) -0.017(3)
C43 0.055(4) 0.039(3) 0.053(4) -0.012(3) -0.023(3) -0.019(3)
C53 0.037(3) 0.051(4) 0.051(4) -0.006(3) -0.013(3) -0.022(3)
C63 0.028(3) 0.032(3) 0.039(3) -0.004(2) -0.014(2) -0.008(2)
C73 0.050(4) 0.048(4) 0.039(4) -0.019(3) 0.006(3) -0.021(3)
C83 0.043(4) 0.145(7) 0.048(4) -0.015(5) -0.003(3) -0.034(4)
C93 0.053(4) 0.070(4) 0.041(4) -0.009(3) -0.003(3) -0.018(3)
C103 0.031(3) 0.042(3) 0.050(4) -0.012(3) -0.004(3) -0.014(3)
C113 0.070(5) 0.136(8) 0.055(5) -0.047(5) -0.008(4) 0.012(5)
C123 0.036(4) 0.121(7) 0.138(8) -0.078(6) 0.009(4) -0.034(4)
Fe2 0.0262(4) 0.0239(4) 0.0435(5) 0.0004(3) -0.0026(3) -0.0063(3)
N2 0.033(2) 0.033(3) 0.035(3) -0.005(2) -0.001(2) -0.015(2)
N12 0.025(2) 0.028(2) 0.039(3) -0.003(2) 0.002(2) -0.0056(18)
N22 0.022(2) 0.026(2) 0.039(3) -0.005(2) -0.0006(19) -0.0083(18)
C14 0.039(3) 0.039(3) 0.050(4) -0.007(3) 0.000(3) 0.005(3)
C24 0.031(3) 0.030(3) 0.048(4) -0.007(3) -0.008(3) -0.004(2)
C34 0.040(3) 0.021(3) 0.052(4) 0.000(3) 0.001(3) -0.002(2)
C44 0.030(3) 0.024(3) 0.044(4) -0.001(2) -0.004(3) -0.008(2)
C54 0.040(3) 0.031(3) 0.043(4) 0.003(3) -0.003(3) -0.014(3)
C64 0.040(4) 0.062(4) 0.060(5) -0.013(4) 0.001(3) 0.006(3)
C74 0.048(4) 0.086(5) 0.065(5) 0.001(4) -0.003(4) 0.013(4)
C84 0.082(5) 0.041(4) 0.144(8) -0.036(5) 0.026(5) -0.005(4)
C94 0.046(4) 0.059(4) 0.054(4) 0.008(3) -0.010(3) -0.011(3)
C104 0.081(5) 0.043(4) 0.072(5) 0.010(3) -0.008(4) -0.041(4)
C114 0.047(4) 0.049(4) 0.053(4) 0.010(3) 0.004(3) -0.019(3)
C15 0.027(3) 0.031(3) 0.044(4) -0.004(3) 0.003(3) -0.009(2)
C25 0.032(3) 0.050(4) 0.049(4) -0.012(3) -0.001(3) -0.014(3)
C35 0.054(4) 0.079(5) 0.039(4) -0.011(3) -0.003(3) -0.022(4)
C45 0.054(4) 0.087(5) 0.049(5) 0.001(4) 0.012(4) -0.036(4)
C55 0.045(4) 0.069(5) 0.067(5) -0.004(4) 0.004(3) -0.038(3)
C65 0.027(3) 0.044(3) 0.048(4) -0.002(3) -0.003(3) -0.015(3)
C75 0.053(4) 0.061(4) 0.063(4) -0.024(3) -0.003(3) -0.027(3)
C85 0.043(4) 0.107(7) 0.236(13) -0.075(7) -0.025(6) -0.032(5)
C95 0.077(6) 0.139(8) 0.175(10) -0.107(8) -0.012(6) -0.033(6)
C105 0.044(4) 0.071(5) 0.066(5) -0.016(4) -0.011(3) -0.029(3)
C115 0.050(4) 0.106(6) 0.107(7) -0.030(5) -0.021(4) -0.032(4)
C125 0.078(5) 0.093(6) 0.098(6) -0.030(5) -0.014(5) -0.041(5)
C16 0.025(3) 0.025(3) 0.034(3) -0.001(2) 0.001(2) -0.008(2)
C26 0.029(3) 0.034(3) 0.036(3) 0.001(3) -0.003(2) -0.010(2)
C36 0.028(3) 0.045(4) 0.045(4) -0.002(3) -0.003(3) -0.007(3)
C46 0.039(3) 0.038(3) 0.044(4) -0.010(3) 0.007(3) 0.003(3)
C56 0.039(3) 0.043(3) 0.042(4) -0.013(3) 0.002(3) -0.011(3)
C66 0.028(3) 0.034(3) 0.036(3) -0.003(3) 0.002(2) -0.011(2)
C76 0.033(3) 0.048(4) 0.059(4) -0.015(3) -0.008(3) -0.014(3)
C86 0.072(5) 0.073(5) 0.053(4) -0.015(4) -0.018(4) -0.032(4)
C96 0.052(4) 0.059(4) 0.088(5) -0.004(4) -0.014(4) -0.030(3)
C106 0.038(3) 0.050(4) 0.061(4) -0.018(3) -0.009(3) -0.015(3)
C116 0.065(4) 0.069(5) 0.056(5) -0.007(4) -0.020(4) -0.021(4)
C126 0.088(5) 0.133(7) 0.065(5) -0.011(5) -0.009(4) -0.078(5)

loop_
_atom_type_symbol
_atom_type_description
_atom_type_scat_dispersion_real
_atom_type_scat_dispersion_imag
_atom_type_scat_source
C C 0.0033 0.0016 'International Tables Vol C Tables 4.2.6.8 and 6.1.1.4'
H H 0.0000 0.0000 'International Tables Vol C Tables 4.2.6.8 and 6.1.1.4'
N N 0.0061 0.0033 'International Tables Vol C Tables 4.2.6.8 and 6.1.1.4'
Fe Fe 0.3463 0.8444 'International Tables Vol C Tables 4.2.6.8 and 6.1.1.4'

loop_
_geom_angle_atom_site_label_1
_geom_angle_atom_site_label_2
_geom_angle_atom_site_label_3
_geom_angle
_geom_angle_site_symmetry_3
N1 Fe1 N21 130.91(17) .
N1 Fe1 N11 133.06(18) .
N21 Fe1 N11 95.98(16) .
N2 N1 Fe1 179.1(4) .
C21 N11 C12 127.0(4) .
C21 N11 Fe1 124.9(3) .
C12 N11 Fe1 108.0(3) .
C41 N21 C13 129.1(4) .
C41 N21 Fe1 124.3(3) .
C13 N21 Fe1 106.7(3) .
C81 C11 C61 109.1(5) .
C81 C11 C71 106.3(5) .
C61 C11 C71 105.8(5) .
C81 C11 C21 108.9(5) .
C61 C11 C21 108.9(4) .
C71 C11 C21 117.5(4) .
N11 C21 C31 120.7(4) .
N11 C21 C11 125.6(4) .
C31 C21 C11 113.6(4) .
C21 C31 C41 133.3(5) .
N21 C41 C31 120.9(4) .
N21 C41 C51 124.5(4) .
C31 C41 C51 114.5(4) .
C91 C51 C101 107.6(5) .
C91 C51 C41 117.5(5) .
C101 C51 C41 110.5(5) .
C91 C51 C111 105.6(5) .
C101 C51 C111 107.8(5) .
C41 C51 C111 107.4(4) .
C62 C12 C22 121.3(5) .
C62 C12 N11 119.5(4) .
C22 C12 N11 118.9(5) .
C32 C22 C12 117.3(6) .
C32 C22 C72 121.3(5) .
C12 C22 C72 121.3(5) .
C42 C32 C22 122.4(6) .
C32 C42 C52 120.2(6) .
C42 C52 C62 120.1(6) .
C12 C62 C52 118.6(5) .
C12 C62 C102 121.5(5) .
C52 C62 C102 119.9(5) .
C92 C72 C22 110.7(6) .
C92 C72 C82 109.2(6) .
C22 C72 C82 114.7(6) .
C62 C102 C112 112.9(5) .
C62 C102 C122 109.3(5) .
C112 C102 C122 109.0(5) .
C23 C13 C63 121.6(4) .
C23 C13 N21 119.7(4) .
C63 C13 N21 118.2(4) .
C33 C23 C13 118.2(5) .
C33 C23 C73 119.3(5) .
C13 C23 C73 122.5(5) .
C43 C33 C23 122.5(5) .
C33 C43 C53 118.5(5) .
C63 C53 C43 122.4(5) .
C53 C63 C13 116.7(5) .
C53 C63 C103 121.3(5) .
C13 C63 C103 122.0(4) .
C93 C73 C23 112.7(5) .
C93 C73 C83 108.0(5) .
C23 C73 C83 110.0(5) .
C113 C103 C63 111.5(5) .
C113 C103 C123 111.0(6) .
C63 C103 C123 113.0(5) .
N2 Fe2 N22 130.57(17) .
N2 Fe2 N12 133.24(18) .
N22 Fe2 N12 96.17(16) .
N1 N2 Fe2 178.8(4) .
C24 N12 C15 127.2(4) .
C24 N12 Fe2 124.1(3) .
C15 N12 Fe2 108.6(3) .
C44 N22 C16 128.7(4) .
C44 N22 Fe2 125.3(3) .
C16 N22 Fe2 106.0(3) .
C64 C14 C84 107.5(5) .
C64 C14 C74 105.8(5) .
C84 C14 C74 109.4(6) .
C64 C14 C24 117.2(5) .
C84 C14 C24 109.3(5) .
C74 C14 C24 107.5(5) .
N12 C24 C34 121.0(5) .
N12 C24 C14 125.3(5) .
C34 C24 C14 113.7(5) .
C44 C34 C24 133.7(5) .
N22 C44 C34 119.8(5) .
N22 C44 C54 125.6(4) .
C34 C44 C54 114.6(4) .
C104 C54 C114 108.0(5) .
C104 C54 C94 109.1(5) .
C114 C54 C94 105.2(5) .
C104 C54 C44 107.2(5) .
C114 C54 C44 116.4(4) .
C94 C54 C44 110.9(4) .
C25 C15 C65 120.8(5) .
C25 C15 N12 119.8(5) .
C65 C15 N12 119.2(5) .
C35 C25 C15 118.4(5) .
C35 C25 C75 121.1(6) .
C15 C25 C75 120.6(5) .
C25 C35 C45 121.5(6) .
C55 C45 C35 119.6(6) .
C45 C55 C65 122.6(6) .
C55 C65 C15 117.0(6) .
C55 C65 C105 120.5(5) .
C15 C65 C105 122.5(5) .
C95 C75 C85 110.0(7) .
C95 C75 C25 113.8(6) .
C85 C75 C25 110.2(5) .
C65 C105 C115 112.5(5) .
C65 C105 C125 110.2(6) .
C115 C105 C125 108.9(5) .
C26 C16 C66 120.9(4) .
C26 C16 N22 119.7(5) .
C66 C16 N22 118.9(4) .
C36 C26 C16 118.3(5) .
C36 C26 C76 119.3(5) .
C16 C26 C76 122.3(5) .
C46 C36 C26 121.0(5) .
C56 C46 C36 120.5(5) .
C46 C56 C66 120.6(5) .
C56 C66 C16 118.6(5) .
C56 C66 C106 120.5(5) .
C16 C66 C106 120.9(4) .
C26 C76 C96 112.3(5) .
C26 C76 C86 110.5(5) .
C96 C76 C86 110.6(5) .
C126 C106 C116 110.3(5) .
C126 C106 C66 111.7(5) .
C116 C106 C66 113.7(5) .
C2S C1S C2S 180(2) 2_766
C3S C2S C1S 156(3) .

loop_
_geom_bond_atom_site_label_1
_geom_bond_atom_site_label_2
_geom_bond_distance
_geom_bond_site_symmetry_2
Fe1 N1 1.770(5) .
Fe1 N21 1.965(4) .
Fe1 N11 1.969(4) .
N1 N2 1.182(5) .
N11 C21 1.322(6) .
N11 C12 1.440(6) .
N21 C41 1.335(6) .
N21 C13 1.436(6) .
C11 C81 1.542(8) .
C11 C61 1.543(8) .
C11 C71 1.546(8) .
C11 C21 1.553(7) .
C21 C31 1.403(7) .
C31 C41 1.407(7) .
C41 C51 1.554(7) .
C51 C91 1.517(8) .
C51 C101 1.528(8) .
C51 C111 1.556(8) .
C12 C62 1.390(7) .
C12 C22 1.415(7) .
C22 C32 1.376(8) .
C22 C72 1.512(9) .
C32 C42 1.367(10) .
C42 C52 1.378(9) .
C52 C62 1.402(8) .
C62 C102 1.515(8) .
C72 C92 1.510(10) .
C72 C82 1.530(9) .
C102 C112 1.541(8) .
C102 C122 1.556(8) .
C13 C23 1.388(7) .
C13 C63 1.422(7) .
C23 C33 1.380(7) .
C23 C73 1.521(7) .
C33 C43 1.364(8) .
C43 C53 1.393(8) .
C53 C63 1.381(7) .
C63 C103 1.513(7) .
C73 C93 1.503(8) .
C73 C83 1.555(8) .
C103 C113 1.502(9) .
C103 C123 1.513(7) .
Fe2 N2 1.779(5) .
Fe2 N22 1.958(4) .
Fe2 N12 1.965(4) .
N12 C24 1.330(6) .
N12 C15 1.433(6) .
N22 C44 1.336(6) .
N22 C16 1.439(6) .
C14 C64 1.527(8) .
C14 C84 1.527(9) .
C14 C74 1.539(9) .
C14 C24 1.562(7) .
C24 C34 1.408(7) .
C34 C44 1.403(7) .
C44 C54 1.557(7) .
C54 C104 1.527(8) .
C54 C114 1.534(8) .
C54 C94 1.541(8) .
C15 C25 1.411(8) .
C15 C65 1.415(7) .
C25 C35 1.375(8) .
C25 C75 1.524(8) .
C35 C45 1.382(9) .
C45 C55 1.353(9) .
C55 C65 1.395(8) .
C65 C105 1.515(8) .
C75 C95 1.506(9) .
C75 C85 1.509(9) .
C105 C115 1.521(8) .
C105 C125 1.532(9) .
C16 C26 1.398(7) .
C16 C66 1.405(7) .
C26 C36 1.382(7) .
C26 C76 1.524(8) .
C36 C46 1.383(8) .
C46 C56 1.367(8) .
C56 C66 1.389(7) .
C66 C106 1.524(7) .
C76 C96 1.526(8) .
C76 C86 1.527(8) .
C106 C126 1.499(8) .
C106 C116 1.506(8) .
C1S C2S 1.43(3) .
C1S C2S 1.43(3) 2_766
C2S C3S 1.00(3) .
